data_7704610
loop_
_publ_author_name
'Hao, Zhaoran'
'Zhang, Kai'
'Chen, Kuan'
'Wang, Pu'
'Lu, Zhiyun'
'Zhu, Weiguo'
'Liu, Yu'

_publ_section_title
;
 More efficient spin-orbit coupling: adjusting the ligand field strength
 to the second metal ion in asymmetric binuclear platinum(ii)
 configurations.
;
_journal_issue 25
_journal_name_full 'Dalton transactions (Cambridge, England : 2003)'
_journal_page_first 8722
_journal_page_last 8733
_journal_paper_doi 10.1039/d0dt00939c
_journal_volume 49
_journal_year 2020
_chemical_formula_moiety 'C38 H46 F2 N2 O4 Pt2, C H2 Cl2'
_chemical_formula_sum 'C39 H48 Cl2 F2 N2 O4 Pt2'
_chemical_formula_weight 1107.87
_space_group_crystal_system monoclinic
_space_group_IT_number 14
_space_group_name_Hall '-P 2yn'
_space_group_name_H-M_alt 'P 1 21/n 1'
_atom_sites_solution_hydrogens geom
_atom_sites_solution_primary dual
_audit_creation_date 2019-08-30
_audit_creation_method
;
Olex2 1.2
(compiled 2018.05.29 svn.r3508 for OlexSys, GUI svn.r5506)
;
_audit_update_record
;
2019-11-13 deposited with the CCDC.	2020-06-04 downloaded from the CCDC.
;
_cell_angle_alpha 90
_cell_angle_beta 91.4210(10)
_cell_angle_gamma 90
_cell_formula_units_Z 4
_cell_length_a 16.1719(4)
_cell_length_b 9.6253(3)
_cell_length_c 25.1680(7)
_cell_measurement_reflns_used 9820
_cell_measurement_temperature 173
_cell_measurement_theta_max 26.391
_cell_measurement_theta_min 2.462
_cell_volume 3916.43(19)
_computing_cell_refinement 'SAINT V8.38A (?, 2016)'
_computing_data_reduction 'SAINT V8.38A (?, 2016)'
_computing_molecular_graphics 'Olex2 (Dolomanov et al., 2009)'
_computing_publication_material 'Olex2 (Dolomanov et al., 2009)'
_computing_structure_refinement 'ShelXL (Sheldrick, 2015)'
_computing_structure_solution 'ShelXT (Sheldrick, 2015)'
_diffrn_ambient_temperature 173.0
_diffrn_measured_fraction_theta_full 0.998
_diffrn_measured_fraction_theta_max 0.994
_diffrn_measurement_device_type 'Bruker APEX-II CCD'
_diffrn_radiation_type MoK\a
_diffrn_radiation_wavelength 0.71073
_diffrn_reflns_av_R_equivalents 0.0512
_diffrn_reflns_av_unetI/netI 0.0387
_diffrn_reflns_Laue_measured_fraction_full 0.998
_diffrn_reflns_Laue_measured_fraction_max 0.994
_diffrn_reflns_limit_h_max 19
_diffrn_reflns_limit_h_min -20
_diffrn_reflns_limit_k_max 11
_diffrn_reflns_limit_k_min -12
_diffrn_reflns_limit_l_max 31
_diffrn_reflns_limit_l_min -30
_diffrn_reflns_number 42795
_diffrn_reflns_point_group_measured_fraction_full 0.998
_diffrn_reflns_point_group_measured_fraction_max 0.994
_diffrn_reflns_theta_full 25.242
_diffrn_reflns_theta_max 26.463
_diffrn_reflns_theta_min 2.265
_exptl_absorpt_coefficient_mu 7.324
_exptl_absorpt_correction_T_max 0.7454
_exptl_absorpt_correction_T_min 0.3540
_exptl_absorpt_correction_type multi-scan
_exptl_absorpt_process_details
'SADABS-2016/2 (Bruker,2016/2) was used for absorption correction. wR2(int) was 0.1166 before and 0.0569 after correction. The Ratio of minimum to maximum transmission is 0.4749. The \l/2 correction factor is Not present.'
_exptl_crystal_colour colourless
_exptl_crystal_colour_primary colourless
_exptl_crystal_density_diffrn 1.879
_exptl_crystal_description block
_exptl_crystal_F_000 2144
_exptl_crystal_size_max 0.17
_exptl_crystal_size_mid 0.12
_exptl_crystal_size_min 0.09
_refine_diff_density_max 0.981
_refine_diff_density_min -1.269
_refine_diff_density_rms 0.123
_refine_ls_extinction_method none
_refine_ls_goodness_of_fit_ref 1.008
_refine_ls_hydrogen_treatment constr
_refine_ls_matrix_type full
_refine_ls_number_parameters 472
_refine_ls_number_reflns 8033
_refine_ls_number_restraints 0
_refine_ls_restrained_S_all 1.008
_refine_ls_R_factor_all 0.0310
_refine_ls_R_factor_gt 0.0244
_refine_ls_shift/su_max 0.001
_refine_ls_shift/su_mean 0.000
_refine_ls_structure_factor_coef Fsqd
_refine_ls_weighting_details 'w=1/[\s^2^(Fo^2^)+(0.0283P)^2^+0.6886P] where P=(Fo^2^+2Fc^2^)/3'
_refine_ls_weighting_scheme calc
_refine_ls_wR_factor_gt 0.0550
_refine_ls_wR_factor_ref 0.0583
_reflns_Friedel_coverage 0.000
_reflns_number_gt 7065
_reflns_number_total 8033
_reflns_threshold_expression 'I > 2\s(I)'
_cod_data_source_file d0dt00939c2.cif
_cod_data_source_block 08303_0m
_cod_depositor_comments 'Adding full bibliography for 7704606--7704610.cif.'
_cod_database_code 7704610
_shelx_shelxl_version_number 2018/3
_shelx_space_group_comment
;
The symmetry employed for this shelxl refinement is uniquely defined
by the following loop, which should always be used as a source of
symmetry information in preference to the above space-group names.
They are only intended as comments.
;
_shelx_estimated_absorpt_t_max 0.559
_shelx_estimated_absorpt_t_min 0.369
_olex2_refinement_description
;
1. Fixed Uiso
 At 1.2 times of:
  All C(H) groups, All C(H,H) groups
 At 1.5 times of:
  All C(H,H,H) groups
2.a Secondary CH2 refined with riding coordinates:
 C39(H39A,H39B)
2.b Aromatic/amide H refined with riding coordinates:
 C11(H11), C16(H16), C8(H8), C18(H18), C29(H29), C3(H3), C15(H15), C13(H13),
 C14(H14), C1(H1)
2.c Idealised Me refined as rotating group:
 C23(H23A,H23B,H23C), C21(H21A,H21B,H21C), C22(H22A,H22B,H22C), C36(H36A,H36B,
 H36C), C37(H37A,H37B,H37C), C34(H34A,H34B,H34C), C33(H33A,H33B,H33C), C27(H27A,
 H27B,H27C), C26(H26A,H26B,H26C), C32(H32A,H32B,H32C), C25(H25A,H25B,H25C),
 C38(H38A,H38B,H38C)
;
_olex2_submission_special_instructions 'No special instructions were received'

loop_
_space_group_symop_operation_xyz
'x, y, z'
'-x+1/2, y+1/2, -z+1/2'
'-x, -y, -z'
'x-1/2, -y-1/2, z-1/2'

loop_
_atom_site_label
_atom_site_type_symbol
_atom_site_fract_x
_atom_site_fract_y
_atom_site_fract_z
_atom_site_U_iso_or_equiv
_atom_site_adp_type
_atom_site_occupancy
_atom_site_site_symmetry_order
_atom_site_calc_flag
_atom_site_refinement_flags_posn
_atom_site_refinement_flags_adp
_atom_site_refinement_flags_occupancy
_atom_site_disorder_assembly
_atom_site_disorder_group
Pt2 Pt 0.38170(2) 0.08613(2) 0.56961(2) 0.02023(5) Uani 1 1 d . . . . .
Pt1 Pt 0.32324(2) 0.49074(2) 0.38810(2) 0.01951(5) Uani 1 1 d . . . . .
Cl1 Cl 0.79150(7) 0.26944(13) 0.44261(5) 0.0492(3) Uani 1 1 d . . . . .
Cl2 Cl 0.86301(8) 0.26612(14) 0.54937(5) 0.0531(3) Uani 1 1 d . . . . .
O1 O 0.26775(16) 0.6119(2) 0.33330(10) 0.0261(6) Uani 1 1 d . . . . .
F2 F 0.64456(14) 0.4979(2) 0.41543(9) 0.0311(5) Uani 1 1 d . . . . .
O3 O 0.26101(15) 0.1301(3) 0.56566(10) 0.0251(6) Uani 1 1 d . . . . .
O2 O 0.21039(15) 0.3936(3) 0.40321(10) 0.0246(6) Uani 1 1 d . . . . .
O4 O 0.36552(16) -0.0473(3) 0.63281(10) 0.0267(6) Uani 1 1 d . . . . .
F1 F 0.54158(15) 0.8045(3) 0.28638(9) 0.0435(6) Uani 1 1 d . . . . .
N2 N 0.50369(19) 0.0590(3) 0.57319(11) 0.0222(7) Uani 1 1 d . . . . .
N1 N 0.39220(18) 0.3817(3) 0.44126(11) 0.0198(6) Uani 1 1 d . . . . .
C10 C 0.4114(2) 0.2148(3) 0.51212(13) 0.0192(7) Uani 1 1 d . . . . .
C5 C 0.4988(2) 0.5050(4) 0.39851(14) 0.0219(8) Uani 1 1 d . . . . .
C12 C 0.5491(2) 0.1427(4) 0.54087(14) 0.0224(8) Uani 1 1 d . . . . .
C4 C 0.4318(2) 0.5667(4) 0.37073(14) 0.0217(8) Uani 1 1 d . . . . .
C7 C 0.4761(2) 0.4007(3) 0.43772(14) 0.0209(8) Uani 1 1 d . . . . .
C11 C 0.3618(2) 0.2937(3) 0.47747(13) 0.0200(7) Uani 1 1 d . . . . .
H11 H 0.303459 0.284787 0.479523 0.024 Uiso 1 1 calc R . . . .
C30 C 0.1930(2) 0.6011(4) 0.31570(14) 0.0212(8) Uani 1 1 d . . . . .
C19 C 0.2091(2) 0.0954(4) 0.60176(14) 0.0224(8) Uani 1 1 d . . . . .
C16 C 0.5427(2) -0.0298(4) 0.60663(15) 0.0261(8) Uani 1 1 d . . . . .
H16 H 0.510883 -0.086879 0.629156 0.031 Uiso 1 1 calc R . . . .
C28 C 0.1462(2) 0.4063(4) 0.37324(15) 0.0233(8) Uani 1 1 d . . . . .
C8 C 0.5292(2) 0.3227(4) 0.46974(14) 0.0222(8) Uani 1 1 d . . . . .
H8 H 0.587370 0.332256 0.466737 0.027 Uiso 1 1 calc R . . . .
C18 C 0.2259(2) 0.0114(4) 0.64536(15) 0.0241(8) Uani 1 1 d . . . . .
H18 H 0.181888 -0.000279 0.669305 0.029 Uiso 1 1 calc R . . . .
C29 C 0.1362(2) 0.5025(4) 0.33199(15) 0.0244(8) Uani 1 1 d . . . . .
H29 H 0.084782 0.500138 0.312914 0.029 Uiso 1 1 calc R . . . .
C9 C 0.4970(2) 0.2302(4) 0.50632(13) 0.0217(8) Uani 1 1 d . . . . .
C17 C 0.2989(2) -0.0580(4) 0.65852(14) 0.0238(8) Uani 1 1 d . . . . .
C20 C 0.1233(2) 0.1565(4) 0.59077(14) 0.0236(8) Uani 1 1 d . . . . .
C3 C 0.4469(2) 0.6681(4) 0.33262(15) 0.0280(9) Uani 1 1 d . . . . .
H3 H 0.402522 0.711034 0.313400 0.034 Uiso 1 1 calc R . . . .
C15 C 0.6276(3) -0.0398(4) 0.60897(15) 0.0299(9) Uani 1 1 d . . . . .
H15 H 0.653905 -0.104406 0.632377 0.036 Uiso 1 1 calc R . . . .
C13 C 0.6340(2) 0.1364(4) 0.54252(15) 0.0278(8) Uani 1 1 d . . . . .
H13 H 0.665171 0.194782 0.520083 0.033 Uiso 1 1 calc R . . . .
C6 C 0.5783(2) 0.5508(4) 0.38785(15) 0.0243(8) Uani 1 1 d . . . . .
C2 C 0.5275(2) 0.7045(4) 0.32352(14) 0.0282(9) Uani 1 1 d . . . . .
C14 C 0.6741(2) 0.0447(4) 0.57703(16) 0.0305(9) Uani 1 1 d . . . . .
H14 H 0.732840 0.040160 0.578633 0.037 Uiso 1 1 calc R . . . .
C1 C 0.5944(2) 0.6489(4) 0.34983(14) 0.0251(8) Uani 1 1 d . . . . .
H1 H 0.649271 0.676615 0.342256 0.030 Uiso 1 1 calc R . . . .
C35 C 0.0761(2) 0.3070(4) 0.38668(15) 0.0274(8) Uani 1 1 d . . . . .
C23 C 0.0870(3) 0.0822(4) 0.54183(16) 0.0343(10) Uani 1 1 d . . . . .
H23A H 0.124778 0.092233 0.512205 0.051 Uiso 1 1 calc GR . . . .
H23B H 0.033362 0.123378 0.532035 0.051 Uiso 1 1 calc GR . . . .
H23C H 0.079710 -0.016559 0.549880 0.051 Uiso 1 1 calc GR . . . .
C21 C 0.1325(3) 0.3129(4) 0.58021(18) 0.0375(10) Uani 1 1 d . . . . .
H21A H 0.153097 0.359134 0.612596 0.056 Uiso 1 1 calc GR . . . .
H21B H 0.078521 0.351925 0.569685 0.056 Uiso 1 1 calc GR . . . .
H21C H 0.171573 0.327403 0.551612 0.056 Uiso 1 1 calc GR . . . .
C31 C 0.1712(2) 0.7121(4) 0.27412(15) 0.0247(8) Uani 1 1 d . . . . .
C22 C 0.0637(3) 0.1364(5) 0.63663(16) 0.0355(10) Uani 1 1 d . . . . .
H22A H 0.053633 0.036937 0.641798 0.053 Uiso 1 1 calc GR . . . .
H22B H 0.011290 0.183322 0.628116 0.053 Uiso 1 1 calc GR . . . .
H22C H 0.088209 0.175926 0.669264 0.053 Uiso 1 1 calc GR . . . .
C24 C 0.3058(2) -0.1536(4) 0.70741(14) 0.0264(8) Uani 1 1 d . . . . .
C36 C 0.0418(3) 0.3538(5) 0.44001(18) 0.0396(11) Uani 1 1 d . . . . .
H36A H 0.086803 0.357376 0.466774 0.059 Uiso 1 1 calc GR . . . .
H36B H -0.000361 0.287664 0.451333 0.059 Uiso 1 1 calc GR . . . .
H36C H 0.016984 0.446211 0.436038 0.059 Uiso 1 1 calc GR . . . .
C37 C 0.1133(3) 0.1602(4) 0.39226(18) 0.0374(10) Uani 1 1 d . . . . .
H37A H 0.135891 0.131321 0.358221 0.056 Uiso 1 1 calc GR . . . .
H37B H 0.070019 0.094821 0.402536 0.056 Uiso 1 1 calc GR . . . .
H37C H 0.157522 0.160926 0.419573 0.056 Uiso 1 1 calc GR . . . .
C34 C 0.0865(3) 0.6898(5) 0.24695(16) 0.0355(10) Uani 1 1 d . . . . .
H34A H 0.083806 0.595959 0.231908 0.053 Uiso 1 1 calc GR . . . .
H34B H 0.078513 0.758274 0.218476 0.053 Uiso 1 1 calc GR . . . .
H34C H 0.043097 0.700883 0.273083 0.053 Uiso 1 1 calc GR . . . .
C33 C 0.2371(3) 0.7133(5) 0.23145(16) 0.0380(10) Uani 1 1 d . . . . .
H33A H 0.291416 0.731290 0.248113 0.057 Uiso 1 1 calc GR . . . .
H33B H 0.224132 0.786320 0.205421 0.057 Uiso 1 1 calc GR . . . .
H33C H 0.237799 0.622936 0.213498 0.057 Uiso 1 1 calc GR . . . .
C27 C 0.2230(3) -0.1884(5) 0.7308(2) 0.0566(15) Uani 1 1 d . . . . .
H27A H 0.194220 -0.102304 0.739814 0.085 Uiso 1 1 calc GR . . . .
H27B H 0.231685 -0.244515 0.762905 0.085 Uiso 1 1 calc GR . . . .
H27C H 0.189564 -0.240841 0.704709 0.085 Uiso 1 1 calc GR . . . .
C39 C 0.8165(3) 0.3673(5) 0.49899(19) 0.0461(12) Uani 1 1 d . . . . .
H39A H 0.765547 0.410275 0.512551 0.055 Uiso 1 1 calc R . . . .
H39B H 0.854665 0.442934 0.489223 0.055 Uiso 1 1 calc R . . . .
C26 C 0.3510(3) -0.2869(4) 0.69243(18) 0.0485(13) Uani 1 1 d . . . . .
H26A H 0.318319 -0.337104 0.665288 0.073 Uiso 1 1 calc GR . . . .
H26B H 0.358299 -0.345646 0.724002 0.073 Uiso 1 1 calc GR . . . .
H26C H 0.405190 -0.263517 0.678388 0.073 Uiso 1 1 calc GR . . . .
C32 C 0.1708(3) 0.8524(4) 0.30264(18) 0.0415(11) Uani 1 1 d . . . . .
H32A H 0.127954 0.852327 0.329478 0.062 Uiso 1 1 calc GR . . . .
H32B H 0.159373 0.926499 0.276769 0.062 Uiso 1 1 calc GR . . . .
H32C H 0.224957 0.868407 0.319943 0.062 Uiso 1 1 calc GR . . . .
C25 C 0.3578(4) -0.0747(5) 0.74907(19) 0.0533(14) Uani 1 1 d . . . . .
H25A H 0.412787 -0.056325 0.735173 0.080 Uiso 1 1 calc GR . . . .
H25B H 0.363167 -0.130705 0.781479 0.080 Uiso 1 1 calc GR . . . .
H25C H 0.330687 0.013597 0.757249 0.080 Uiso 1 1 calc GR . . . .
C38 C 0.0050(3) 0.3051(6) 0.3455(2) 0.0596(16) Uani 1 1 d . . . . .
H38A H -0.016583 0.399558 0.340610 0.089 Uiso 1 1 calc GR . . . .
H38B H -0.039210 0.244411 0.357894 0.089 Uiso 1 1 calc GR . . . .
H38C H 0.025108 0.270246 0.311605 0.089 Uiso 1 1 calc GR . . . .

loop_
_atom_site_aniso_label
_atom_site_aniso_U_11
_atom_site_aniso_U_22
_atom_site_aniso_U_33
_atom_site_aniso_U_23
_atom_site_aniso_U_13
_atom_site_aniso_U_12
Pt2 0.02021(8) 0.02387(8) 0.01661(8) 0.00272(5) 0.00044(5) 0.00118(5)
Pt1 0.01939(9) 0.02131(8) 0.01778(8) 0.00248(5) -0.00045(6) -0.00122(5)
Cl1 0.0459(7) 0.0612(8) 0.0403(7) -0.0073(5) -0.0060(5) 0.0057(6)
Cl2 0.0563(8) 0.0630(8) 0.0396(7) -0.0013(6) -0.0054(5) -0.0001(6)
O1 0.0278(15) 0.0254(14) 0.0250(15) 0.0074(11) -0.0038(11) -0.0025(11)
F2 0.0227(13) 0.0347(13) 0.0358(14) 0.0049(10) 0.0019(10) -0.0014(9)
O3 0.0207(14) 0.0315(14) 0.0231(14) 0.0084(11) -0.0003(10) -0.0003(11)
O2 0.0204(14) 0.0309(14) 0.0224(14) 0.0065(11) -0.0011(11) -0.0032(11)
O4 0.0269(15) 0.0308(14) 0.0225(14) 0.0086(11) 0.0018(11) 0.0023(12)
F1 0.0424(15) 0.0517(16) 0.0362(14) 0.0216(12) 0.0007(11) -0.0163(12)
N2 0.0258(18) 0.0269(16) 0.0139(16) -0.0016(12) -0.0010(12) 0.0034(13)
N1 0.0190(16) 0.0191(15) 0.0214(16) -0.0004(12) 0.0013(12) 0.0013(12)
C10 0.023(2) 0.0192(18) 0.0156(18) -0.0031(13) 0.0015(14) -0.0019(14)
C5 0.027(2) 0.0223(19) 0.0167(19) -0.0027(14) 0.0020(15) 0.0028(15)
C12 0.026(2) 0.0223(19) 0.0183(19) -0.0022(14) 0.0002(15) 0.0044(15)
C4 0.025(2) 0.0231(19) 0.0174(19) -0.0006(14) 0.0011(15) -0.0035(15)
C7 0.022(2) 0.0190(18) 0.0218(19) -0.0016(14) 0.0049(15) -0.0014(14)
C11 0.0169(19) 0.0227(19) 0.0203(19) -0.0006(14) -0.0002(14) 0.0000(14)
C30 0.021(2) 0.0241(19) 0.0184(19) -0.0024(14) 0.0021(15) 0.0019(15)
C19 0.024(2) 0.0220(19) 0.022(2) -0.0043(14) 0.0002(15) -0.0039(15)
C16 0.028(2) 0.031(2) 0.019(2) 0.0018(15) -0.0014(15) 0.0047(17)
C28 0.024(2) 0.0228(19) 0.023(2) -0.0005(15) 0.0003(15) -0.0010(15)
C8 0.0174(19) 0.0256(19) 0.0237(19) 0.0006(15) -0.0005(14) 0.0011(15)
C18 0.026(2) 0.026(2) 0.020(2) 0.0024(14) 0.0037(15) -0.0001(15)
C29 0.027(2) 0.027(2) 0.019(2) 0.0023(14) -0.0035(15) -0.0034(15)
C9 0.023(2) 0.0224(19) 0.0193(19) -0.0031(14) -0.0028(14) 0.0030(14)
C17 0.032(2) 0.0209(19) 0.019(2) 0.0011(14) 0.0031(16) -0.0018(16)
C20 0.026(2) 0.025(2) 0.0203(19) 0.0003(15) 0.0026(15) 0.0012(15)
C3 0.027(2) 0.032(2) 0.025(2) 0.0056(16) -0.0036(16) -0.0054(17)
C15 0.034(2) 0.034(2) 0.022(2) 0.0027(17) -0.0053(17) 0.0081(18)
C13 0.023(2) 0.032(2) 0.028(2) 0.0014(16) -0.0012(16) -0.0006(16)
C6 0.023(2) 0.028(2) 0.022(2) -0.0043(15) -0.0003(15) 0.0018(16)
C2 0.034(2) 0.032(2) 0.019(2) 0.0038(16) 0.0036(16) -0.0073(17)
C14 0.023(2) 0.040(2) 0.028(2) -0.0022(18) -0.0045(16) 0.0066(18)
C1 0.024(2) 0.028(2) 0.024(2) -0.0037(15) 0.0064(15) -0.0080(16)
C35 0.026(2) 0.029(2) 0.027(2) 0.0065(16) -0.0071(16) -0.0053(16)
C23 0.029(2) 0.047(3) 0.027(2) -0.0023(18) -0.0040(17) 0.0030(19)
C21 0.034(2) 0.032(2) 0.047(3) 0.0061(19) 0.0010(19) 0.0018(19)
C31 0.026(2) 0.024(2) 0.024(2) 0.0031(15) 0.0011(15) 0.0015(15)
C22 0.028(2) 0.051(3) 0.028(2) -0.0003(19) 0.0018(17) 0.0050(19)
C24 0.036(2) 0.025(2) 0.019(2) 0.0070(15) 0.0055(16) 0.0031(17)
C36 0.032(3) 0.039(2) 0.048(3) 0.005(2) 0.016(2) -0.0016(19)
C37 0.040(3) 0.028(2) 0.044(3) -0.0039(19) 0.009(2) -0.0092(19)
C34 0.034(2) 0.042(2) 0.030(2) 0.0135(18) -0.0077(18) -0.0003(19)
C33 0.035(2) 0.052(3) 0.027(2) 0.018(2) -0.0022(17) 0.005(2)
C27 0.055(3) 0.062(3) 0.054(3) 0.038(3) 0.020(3) 0.007(3)
C39 0.052(3) 0.036(3) 0.050(3) -0.007(2) -0.004(2) 0.002(2)
C26 0.078(4) 0.034(2) 0.035(3) 0.010(2) 0.013(2) 0.021(2)
C32 0.057(3) 0.026(2) 0.041(3) 0.0020(19) -0.008(2) 0.004(2)
C25 0.089(4) 0.037(3) 0.033(3) 0.011(2) -0.017(3) -0.003(3)
C38 0.045(3) 0.074(4) 0.058(3) 0.031(3) -0.023(2) -0.035(3)

loop_
_atom_type_symbol
_atom_type_description
_atom_type_scat_dispersion_real
_atom_type_scat_dispersion_imag
_atom_type_scat_source
C C 0.0033 0.0016 'International Tables Vol C Tables 4.2.6.8 and 6.1.1.4'
H H 0.0000 0.0000 'International Tables Vol C Tables 4.2.6.8 and 6.1.1.4'
Cl Cl 0.1484 0.1585 'International Tables Vol C Tables 4.2.6.8 and 6.1.1.4'
F F 0.0171 0.0103 'International Tables Vol C Tables 4.2.6.8 and 6.1.1.4'
N N 0.0061 0.0033 'International Tables Vol C Tables 4.2.6.8 and 6.1.1.4'
O O 0.0106 0.0060 'International Tables Vol C Tables 4.2.6.8 and 6.1.1.4'
Pt Pt -1.7033 8.3905 'International Tables Vol C Tables 4.2.6.8 and 6.1.1.4'

loop_
_geom_angle_atom_site_label_1
_geom_angle_atom_site_label_2
_geom_angle_atom_site_label_3
_geom_angle
_geom_angle_site_symmetry_1
_geom_angle_site_symmetry_3
_geom_angle_publ_flag
O3 Pt2 O4 91.59(10) . . ?
N2 Pt2 O3 175.32(11) . . ?
N2 Pt2 O4 91.59(11) . . ?
C10 Pt2 O3 94.92(12) . . ?
C10 Pt2 O4 173.03(13) . . ?
C10 Pt2 N2 81.77(13) . . ?
O1 Pt1 O2 90.42(10) . . ?
O1 Pt1 N1 172.84(11) . . ?
N1 Pt1 O2 96.74(11) . . ?
C4 Pt1 O1 91.01(13) . . ?
C4 Pt1 O2 174.97(12) . . ?
C4 Pt1 N1 81.87(13) . . ?
C30 O1 Pt1 126.5(2) . . ?
C19 O3 Pt2 124.0(2) . . ?
C28 O2 Pt1 123.4(2) . . ?
C17 O4 Pt2 124.4(2) . . ?
C12 N2 Pt2 116.2(2) . . ?
C16 N2 Pt2 124.1(3) . . ?
C16 N2 C12 119.6(3) . . ?
C7 N1 Pt1 114.7(2) . . ?
C11 N1 Pt1 124.9(2) . . ?
C11 N1 C7 120.4(3) . . ?
C11 C10 Pt2 130.8(3) . . ?
C11 C10 C9 115.5(3) . . ?
C9 C10 Pt2 113.6(3) . . ?
C4 C5 C7 115.0(3) . . ?
C6 C5 C4 118.3(3) . . ?
C6 C5 C7 126.6(4) . . ?
N2 C12 C9 112.4(3) . . ?
N2 C12 C13 120.4(3) . . ?
C13 C12 C9 127.1(3) . . ?
C5 C4 Pt1 114.5(3) . . ?
C3 C4 Pt1 126.0(3) . . ?
C3 C4 C5 119.4(3) . . ?
N1 C7 C5 113.6(3) . . ?
N1 C7 C8 119.3(3) . . ?
C8 C7 C5 127.1(3) . . ?
N1 C11 C10 123.5(3) . . ?
N1 C11 H11 118.3 . . ?
C10 C11 H11 118.3 . . ?
O1 C30 C29 125.3(3) . . ?
O1 C30 C31 112.3(3) . . ?
C29 C30 C31 122.4(3) . . ?
O3 C19 C18 126.1(3) . . ?
O3 C19 C20 112.0(3) . . ?
C18 C19 C20 121.9(3) . . ?
N2 C16 H16 119.2 . . ?
N2 C16 C15 121.5(4) . . ?
C15 C16 H16 119.2 . . ?
O2 C28 C29 125.5(3) . . ?
O2 C28 C35 114.0(3) . . ?
C29 C28 C35 120.4(3) . . ?
C7 C8 H8 120.1 . . ?
C7 C8 C9 119.7(3) . . ?
C9 C8 H8 120.1 . . ?
C19 C18 H18 115.9 . . ?
C19 C18 C17 128.2(3) . . ?
C17 C18 H18 115.9 . . ?
C30 C29 C28 127.3(4) . . ?
C30 C29 H29 116.3 . . ?
C28 C29 H29 116.3 . . ?
C10 C9 C12 115.6(3) . . ?
C8 C9 C10 121.5(3) . . ?
C8 C9 C12 122.9(3) . . ?
O4 C17 C18 124.4(3) . . ?
O4 C17 C24 114.1(3) . . ?
C18 C17 C24 121.5(3) . . ?
C19 C20 C23 107.1(3) . . ?
C19 C20 C21 108.6(3) . . ?
C19 C20 C22 113.6(3) . . ?
C23 C20 C21 110.8(3) . . ?
C23 C20 C22 108.2(3) . . ?
C22 C20 C21 108.6(3) . . ?
C4 C3 H3 120.8 . . ?
C2 C3 C4 118.5(4) . . ?
C2 C3 H3 120.8 . . ?
C16 C15 H15 120.3 . . ?
C16 C15 C14 119.5(4) . . ?
C14 C15 H15 120.3 . . ?
C12 C13 H13 120.1 . . ?
C12 C13 C14 119.9(4) . . ?
C14 C13 H13 120.1 . . ?
F2 C6 C5 120.2(3) . . ?
F2 C6 C1 116.9(3) . . ?
C1 C6 C5 123.0(4) . . ?
F1 C2 C3 118.0(4) . . ?
C1 C2 F1 117.7(3) . . ?
C1 C2 C3 124.3(3) . . ?
C15 C14 C13 119.0(4) . . ?
C15 C14 H14 120.5 . . ?
C13 C14 H14 120.5 . . ?
C6 C1 H1 121.8 . . ?
C2 C1 C6 116.5(3) . . ?
C2 C1 H1 121.8 . . ?
C28 C35 C36 107.3(3) . . ?
C28 C35 C37 107.7(3) . . ?
C28 C35 C38 114.0(3) . . ?
C36 C35 C37 109.8(3) . . ?
C38 C35 C36 108.3(4) . . ?
C38 C35 C37 109.6(4) . . ?
C20 C23 H23A 109.5 . . ?
C20 C23 H23B 109.5 . . ?
C20 C23 H23C 109.5 . . ?
H23A C23 H23B 109.5 . . ?
H23A C23 H23C 109.5 . . ?
H23B C23 H23C 109.5 . . ?
C20 C21 H21A 109.5 . . ?
C20 C21 H21B 109.5 . . ?
C20 C21 H21C 109.5 . . ?
H21A C21 H21B 109.5 . . ?
H21A C21 H21C 109.5 . . ?
H21B C21 H21C 109.5 . . ?
C30 C31 C33 109.4(3) . . ?
C34 C31 C30 113.4(3) . . ?
C34 C31 C33 108.5(3) . . ?
C32 C31 C30 107.4(3) . . ?
C32 C31 C34 108.7(3) . . ?
C32 C31 C33 109.5(3) . . ?
C20 C22 H22A 109.5 . . ?
C20 C22 H22B 109.5 . . ?
C20 C22 H22C 109.5 . . ?
H22A C22 H22B 109.5 . . ?
H22A C22 H22C 109.5 . . ?
H22B C22 H22C 109.5 . . ?
C27 C24 C17 113.3(3) . . ?
C27 C24 C26 110.0(4) . . ?
C27 C24 C25 108.7(4) . . ?
C26 C24 C17 109.3(3) . . ?
C26 C24 C25 109.1(4) . . ?
C25 C24 C17 106.2(3) . . ?
C35 C36 H36A 109.5 . . ?
C35 C36 H36B 109.5 . . ?
C35 C36 H36C 109.5 . . ?
H36A C36 H36B 109.5 . . ?
H36A C36 H36C 109.5 . . ?
H36B C36 H36C 109.5 . . ?
C35 C37 H37A 109.5 . . ?
C35 C37 H37B 109.5 . . ?
C35 C37 H37C 109.5 . . ?
H37A C37 H37B 109.5 . . ?
H37A C37 H37C 109.5 . . ?
H37B C37 H37C 109.5 . . ?
C31 C34 H34A 109.5 . . ?
C31 C34 H34B 109.5 . . ?
C31 C34 H34C 109.5 . . ?
H34A C34 H34B 109.5 . . ?
H34A C34 H34C 109.5 . . ?
H34B C34 H34C 109.5 . . ?
C31 C33 H33A 109.5 . . ?
C31 C33 H33B 109.5 . . ?
C31 C33 H33C 109.5 . . ?
H33A C33 H33B 109.5 . . ?
H33A C33 H33C 109.5 . . ?
H33B C33 H33C 109.5 . . ?
C24 C27 H27A 109.5 . . ?
C24 C27 H27B 109.5 . . ?
C24 C27 H27C 109.5 . . ?
H27A C27 H27B 109.5 . . ?
H27A C27 H27C 109.5 . . ?
H27B C27 H27C 109.5 . . ?
Cl1 C39 Cl2 112.1(3) . . ?
Cl1 C39 H39A 109.2 . . ?
Cl1 C39 H39B 109.2 . . ?
Cl2 C39 H39A 109.2 . . ?
Cl2 C39 H39B 109.2 . . ?
H39A C39 H39B 107.9 . . ?
C24 C26 H26A 109.5 . . ?
C24 C26 H26B 109.5 . . ?
C24 C26 H26C 109.5 . . ?
H26A C26 H26B 109.5 . . ?
H26A C26 H26C 109.5 . . ?
H26B C26 H26C 109.5 . . ?
C31 C32 H32A 109.5 . . ?
C31 C32 H32B 109.5 . . ?
C31 C32 H32C 109.5 . . ?
H32A C32 H32B 109.5 . . ?
H32A C32 H32C 109.5 . . ?
H32B C32 H32C 109.5 . . ?
C24 C25 H25A 109.5 . . ?
C24 C25 H25B 109.5 . . ?
C24 C25 H25C 109.5 . . ?
H25A C25 H25B 109.5 . . ?
H25A C25 H25C 109.5 . . ?
H25B C25 H25C 109.5 . . ?
C35 C38 H38A 109.5 . . ?
C35 C38 H38B 109.5 . . ?
C35 C38 H38C 109.5 . . ?
H38A C38 H38B 109.5 . . ?
H38A C38 H38C 109.5 . . ?
H38B C38 H38C 109.5 . . ?

loop_
_geom_bond_atom_site_label_1
_geom_bond_atom_site_label_2
_geom_bond_distance
_geom_bond_site_symmetry_2
_geom_bond_publ_flag
Pt2 O3 1.997(2) . ?
Pt2 O4 2.066(2) . ?
Pt2 N2 1.990(3) . ?
Pt2 C10 1.973(3) . ?
Pt1 O1 2.002(2) . ?
Pt1 O2 2.094(2) . ?
Pt1 N1 2.015(3) . ?
Pt1 C4 1.961(4) . ?
Cl1 C39 1.742(5) . ?
Cl2 C39 1.753(5) . ?
O1 C30 1.281(4) . ?
F2 C6 1.361(4) . ?
O3 C19 1.296(4) . ?
O2 C28 1.274(4) . ?
O4 C17 1.275(4) . ?
F1 C2 1.365(4) . ?
N2 C12 1.372(5) . ?
N2 C16 1.345(5) . ?
N1 C7 1.374(5) . ?
N1 C11 1.346(4) . ?
C10 C11 1.394(5) . ?
C10 C9 1.405(5) . ?
C5 C4 1.407(5) . ?
C5 C7 1.461(5) . ?
C5 C6 1.392(5) . ?
C12 C9 1.463(5) . ?
C12 C13 1.373(5) . ?
C4 C3 1.394(5) . ?
C7 C8 1.385(5) . ?
C11 H11 0.9500 . ?
C30 C29 1.391(5) . ?
C30 C31 1.530(5) . ?
C19 C18 1.384(5) . ?
C19 C20 1.526(5) . ?
C16 H16 0.9500 . ?
C16 C15 1.376(6) . ?
C28 C29 1.397(5) . ?
C28 C35 1.527(5) . ?
C8 H8 0.9500 . ?
C8 C9 1.390(5) . ?
C18 H18 0.9500 . ?
C18 C17 1.389(5) . ?
C29 H29 0.9500 . ?
C17 C24 1.538(5) . ?
C20 C23 1.529(5) . ?
C20 C21 1.536(5) . ?
C20 C22 1.534(5) . ?
C3 H3 0.9500 . ?
C3 C2 1.374(5) . ?
C15 H15 0.9500 . ?
C15 C14 1.381(6) . ?
C13 H13 0.9500 . ?
C13 C14 1.388(6) . ?
C6 C1 1.374(5) . ?
C2 C1 1.365(5) . ?
C14 H14 0.9500 . ?
C1 H1 0.9500 . ?
C35 C36 1.533(6) . ?
C35 C37 1.541(6) . ?
C35 C38 1.529(6) . ?
C23 H23A 0.9800 . ?
C23 H23B 0.9800 . ?
C23 H23C 0.9800 . ?
C21 H21A 0.9800 . ?
C21 H21B 0.9800 . ?
C21 H21C 0.9800 . ?
C31 C34 1.530(5) . ?
C31 C33 1.531(5) . ?
C31 C32 1.530(5) . ?
C22 H22A 0.9800 . ?
C22 H22B 0.9800 . ?
C22 H22C 0.9800 . ?
C24 C27 1.512(6) . ?
C24 C26 1.529(5) . ?
C24 C25 1.530(6) . ?
C36 H36A 0.9800 . ?
C36 H36B 0.9800 . ?
C36 H36C 0.9800 . ?
C37 H37A 0.9800 . ?
C37 H37B 0.9800 . ?
C37 H37C 0.9800 . ?
C34 H34A 0.9800 . ?
C34 H34B 0.9800 . ?
C34 H34C 0.9800 . ?
C33 H33A 0.9800 . ?
C33 H33B 0.9800 . ?
C33 H33C 0.9800 . ?
C27 H27A 0.9800 . ?
C27 H27B 0.9800 . ?
C27 H27C 0.9800 . ?
C39 H39A 0.9900 . ?
C39 H39B 0.9900 . ?
C26 H26A 0.9800 . ?
C26 H26B 0.9800 . ?
C26 H26C 0.9800 . ?
C32 H32A 0.9800 . ?
C32 H32B 0.9800 . ?
C32 H32C 0.9800 . ?
C25 H25A 0.9800 . ?
C25 H25B 0.9800 . ?
C25 H25C 0.9800 . ?
C38 H38A 0.9800 . ?
C38 H38B 0.9800 . ?
C38 H38C 0.9800 . ?
